data_1514262
loop_
_publ_author_name
'Li, Hui'
'Li, Man-Man'
'Su, Xiao-Qin'
'Sun, Jing'
'Gu, Yu-Fan'
'Zeng, Ke-Wu'
'Zhang, Qian'
'Zhao, Yun-Fang'
'Ferreira, Daneel'
'Zjawiony, Jordan K.'
'Li, Jun'
'Tu, Peng-Fei'

_publ_section_title
;
 Anti-inflammatory Labdane Diterpenoids from Lagopsis supina.
;
_journal_issue 4
_journal_name_full 'Journal of natural products'
_journal_page_first 1047
_journal_page_last 1053
_journal_paper_doi 10.1021/np5001329
_journal_volume 77
_journal_year 2014
_chemical_absolute_configuration ad
_chemical_formula_moiety 'C22 H34 O5'
_chemical_formula_sum 'C22 H34 O5'
_chemical_formula_weight 378.49
_chemical_name_systematic
;
 ? 
;
_space_group_crystal_system orthorhombic
_space_group_IT_number 19
_space_group_name_Hall 'P 2ac 2ab'
_space_group_name_H-M_alt 'P 21 21 21'
_symmetry_space_group_name_Hall 'P 2ac 2ab'
_symmetry_space_group_name_H-M 'P 21 21 21'
_atom_sites_solution_hydrogens geom
_atom_sites_solution_primary direct
_atom_sites_solution_secondary difmap
_audit_creation_date 2013-09-04
_audit_creation_method
;
  Olex2 1.1
  (compiled 2011.02.15 svn.r1672, GUI svn.r3494)
;
_cell_angle_alpha 90.00
_cell_angle_beta 90.00
_cell_angle_gamma 90.00
_cell_formula_units_Z 8
_cell_length_a 10.48171(11)
_cell_length_b 13.11257(16)
_cell_length_c 30.7357(4)
_cell_measurement_reflns_used 8463
_cell_measurement_temperature 99.3
_cell_measurement_theta_max 71.7393
_cell_measurement_theta_min 3.3677
_cell_volume 4224.38(9)
_computing_cell_refinement
;
CrysAlisPro, Agilent Technologies,
Version 1.171.35.11 (release 16-05-2011 CrysAlis171 .NET)
(compiled May 16 2011,17:55:39)
;
_computing_data_collection
;
CrysAlisPro, Agilent Technologies,
Version 1.171.35.11 (release 16-05-2011 CrysAlis171 .NET)
(compiled May 16 2011,17:55:39)
;
_computing_data_reduction
;
CrysAlisPro, Agilent Technologies,
Version 1.171.35.11 (release 16-05-2011 CrysAlis171 .NET)
(compiled May 16 2011,17:55:39)
;
_computing_molecular_graphics
;
O. V. Dolomanov, L. J. Bourhis, R. J. Gildea, J. A. K. Howard and H. Puschmann,
OLEX2: a complete structure solution, refinement and analysis program.
J. Appl. Cryst. (2009). 42, 339-341.
;
_computing_publication_material
;
O. V. Dolomanov, L. J. Bourhis, R. J. Gildea, J. A. K. Howard and H. Puschmann,
OLEX2: a complete structure solution, refinement and analysis program.
J. Appl. Cryst. (2009). 42, 339-341.
;
_computing_structure_refinement 'SHELXL-97 (Sheldrick, 1997)'
_computing_structure_solution 'A short history of SHELX (Sheldrick, 2007)/Bruker'
_diffrn_ambient_temperature 99.3
_diffrn_detector_area_resol_mean 16.0971
_diffrn_measured_fraction_theta_full 0.990
_diffrn_measured_fraction_theta_max 0.991
_diffrn_measurement_details
;
  1 omega   -3.00   22.00   1.0000    1.5000
omega____ theta____ kappa____ phi______ frames
    -        0.0000   77.0000   60.0000 25

  2 omega  -27.00   36.00   1.0000    1.5000
omega____ theta____ kappa____ phi______ frames
    -        0.0000   77.0000 -156.0000 63

  3 omega  -57.00   20.00   1.0000    2.0000
omega____ theta____ kappa____ phi______ frames
    -      -42.5000   77.0000   60.0000 77

  4 omega   37.00  112.00   1.0000    2.0000
omega____ theta____ kappa____ phi______ frames
    -       56.0000   77.0000 -120.0000 75

  5 omega   26.00  122.00   1.0000    2.0000
omega____ theta____ kappa____ phi______ frames
    -       56.0000   77.0000  120.0000 96

  6 omega   87.00  175.00   1.0000    4.0000
omega____ theta____ kappa____ phi______ frames
    -      112.0000   77.0000 -180.0000 88

  7 omega  101.00  167.00   1.0000    4.0000
omega____ theta____ kappa____ phi______ frames
    -      112.0000   77.0000  150.0000 66

  8 omega   85.00  173.00   1.0000    4.0000
omega____ theta____ kappa____ phi______ frames
    -      112.0000   77.0000  -60.0000 88

  9 omega  129.00  161.00   1.0000    4.0000
omega____ theta____ kappa____ phi______ frames
    -      112.0000   77.0000   90.0000 32

 10 omega  106.00  176.00   1.0000    4.0000
omega____ theta____ kappa____ phi______ frames
    -      112.0000   77.0000   23.0000 70

 11 omega   90.00  116.00   1.0000    4.0000
omega____ theta____ kappa____ phi______ frames
    -      112.0000   77.0000   90.0000 26

 12 omega   93.00  174.00   1.0000    4.0000
omega____ theta____ kappa____ phi______ frames
    -      112.0000   77.0000   60.0000 81

 13 omega  105.00  163.00   1.0000    4.0000
omega____ theta____ kappa____ phi______ frames
    -      112.0000   77.0000  120.0000 58
;
_diffrn_measurement_device_type 'Xcalibur, Eos, Gemini'
_diffrn_measurement_method '\w scans'
_diffrn_orient_matrix_UB_11 -0.0156686000
_diffrn_orient_matrix_UB_12 -0.0760030000
_diffrn_orient_matrix_UB_13 -0.0378723000
_diffrn_orient_matrix_UB_21 0.1133189000
_diffrn_orient_matrix_UB_22 -0.0627099000
_diffrn_orient_matrix_UB_23 0.0174620000
_diffrn_orient_matrix_UB_31 -0.0922381000
_diffrn_orient_matrix_UB_32 -0.0640058000
_diffrn_orient_matrix_UB_33 0.0278125000
_diffrn_radiation_monochromator graphite
_diffrn_radiation_type 'Cu K\a'
_diffrn_radiation_wavelength 1.5418
_diffrn_reflns_av_R_equivalents 0.0239
_diffrn_reflns_av_unetI/netI 0.0350
_diffrn_reflns_limit_h_max 12
_diffrn_reflns_limit_h_min -12
_diffrn_reflns_limit_k_max 15
_diffrn_reflns_limit_k_min -16
_diffrn_reflns_limit_l_max 37
_diffrn_reflns_limit_l_min -37
_diffrn_reflns_number 15627
_diffrn_reflns_theta_full 71.88
_diffrn_reflns_theta_max 71.88
_diffrn_reflns_theta_min 3.66
_diffrn_source 'Enhance (Cu) X-ray Source'
_exptl_absorpt_coefficient_mu 0.667
_exptl_absorpt_correction_T_max 1.00000
_exptl_absorpt_correction_T_min 0.89638
_exptl_absorpt_correction_type multi-scan
_exptl_absorpt_process_details
;
CrysAlisPro, Agilent Technologies,
Version 1.171.35.11 (release 16-05-2011 CrysAlis171 .NET)
(compiled May 16 2011,17:55:39)
Empirical absorption correction using spherical harmonics,
 implemented in SCALE3 ABSPACK scaling algorithm.
;
_exptl_crystal_density_diffrn 1.190
_exptl_crystal_density_method 'not measured'
_exptl_crystal_F_000 1648
_exptl_crystal_size_max 0.40
_exptl_crystal_size_mid 0.30
_exptl_crystal_size_min 0.10
_refine_diff_density_max 0.260
_refine_diff_density_min -0.217
_refine_diff_density_rms 0.042
_refine_ls_abs_structure_details 'Flack H D (1983), Acta Cryst. A39, 876-881'
_refine_ls_abs_structure_Flack -0.09(10)
_refine_ls_extinction_method none
_refine_ls_goodness_of_fit_ref 1.017
_refine_ls_hydrogen_treatment mixed
_refine_ls_matrix_type full
_refine_ls_number_parameters 501
_refine_ls_number_reflns 8123
_refine_ls_number_restraints 0
_refine_ls_restrained_S_all 1.017
_refine_ls_R_factor_all 0.0372
_refine_ls_R_factor_gt 0.0357
_refine_ls_shift/su_max 0.001
_refine_ls_shift/su_mean 0.000
_refine_ls_structure_factor_coef Fsqd
_refine_ls_weighting_details 'calc w=1/[\s^2^(Fo^2^)+(0.0554P)^2^+0.6031P] where P=(Fo^2^+2Fc^2^)/3'
_refine_ls_weighting_scheme calc
_refine_ls_wR_factor_gt 0.0911
_refine_ls_wR_factor_ref 0.0925
_reflns_number_gt 7839
_reflns_number_total 8123
_reflns_threshold_expression >2sigma(I)
_cod_data_source_file np5001329_si_002.cif
_cod_data_source_block exp_1521
_cod_depositor_comments 'Adding full bibliography for 1514262.cif.'
_cod_original_cell_volume 4224.38(8)
_cod_database_code 1514262
_reflns_odcompleteness_completeness 99.95
_reflns_odcompleteness_iscentric 1
_reflns_odcompleteness_theta 66.97

loop_
_space_group_symop_id
_space_group_symop_operation_xyz
1 'x, y, z'
2 '-x+1/2, -y, z+1/2'
3 'x+1/2, -y+1/2, -z'
4 '-x, y+1/2, -z+1/2'

loop_
_atom_site_label
_atom_site_type_symbol
_atom_site_fract_x
_atom_site_fract_y
_atom_site_fract_z
_atom_site_U_iso_or_equiv
_atom_site_adp_type
_atom_site_occupancy
_atom_site_symmetry_multiplicity
_atom_site_calc_flag
_atom_site_refinement_flags
O6 O 0.23177(10) 0.76044(8) 0.12317(3) 0.0156(2) Uani 1 1 d .
O8 O 0.08404(10) 1.07621(8) 0.13370(3) 0.0164(2) Uani 1 1 d .
H8 H 0.0132 1.0962 0.1411 0.025 Uiso 1 1 calc R
O2 O 0.00570(10) 0.34205(8) 0.22462(3) 0.0185(2) Uani 1 1 d .
H2 H 0.0754 0.3202 0.2169 0.028 Uiso 1 1 calc R
O3 O -0.07242(10) 0.61737(8) 0.15615(3) 0.0164(2) Uani 1 1 d .
H3 H -0.0386 0.6674 0.1673 0.025 Uiso 1 1 calc R
O7 O 0.05891(10) 0.78743(8) 0.18985(3) 0.0176(2) Uani 1 1 d .
H7 H 0.0489 0.8035 0.2154 0.026 Uiso 1 1 calc R
O1 O -0.22620(10) 0.30880(8) 0.18871(3) 0.0158(2) Uani 1 1 d .
O4 O -0.27197(12) 0.85262(9) 0.33603(4) 0.0246(2) Uani 1 1 d .
C6 C -0.13079(14) 0.36020(11) 0.16190(5) 0.0146(3) Uani 1 1 d .
H6 H -0.0830 0.3092 0.1452 0.018 Uiso 1 1 calc R
O9 O -0.36481(12) 1.05383(12) -0.02548(4) 0.0369(3) Uani 1 1 d .
O5 O -0.15117(11) 0.15420(8) 0.16999(4) 0.0240(2) Uani 1 1 d .
C9 C -0.16873(13) 0.57783(10) 0.18507(4) 0.0142(3) Uani 1 1 d .
C8 C -0.10246(14) 0.50270(11) 0.21723(4) 0.0146(3) Uani 1 1 d .
H8A H -0.1680 0.4745 0.2365 0.017 Uiso 1 1 calc R
O10 O 0.33782(12) 0.66152(9) 0.17122(4) 0.0264(3) Uani 1 1 d .
C1 C -0.31636(16) 0.59835(11) 0.12000(5) 0.0209(3) Uani 1 1 d .
H1A H -0.3699 0.6489 0.1340 0.025 Uiso 1 1 calc R
H1B H -0.2440 0.6336 0.1073 0.025 Uiso 1 1 calc R
C27 C 0.29423(13) 0.94178(11) 0.12571(4) 0.0139(3) Uani 1 1 d .
H27 H 0.2821 0.9986 0.1460 0.017 Uiso 1 1 calc R
C28 C 0.24007(14) 0.85112(11) 0.15050(4) 0.0144(3) Uani 1 1 d .
H28 H 0.2942 0.8366 0.1758 0.017 Uiso 1 1 calc R
C34 C -0.07932(16) 0.96062(12) 0.03342(5) 0.0216(3) Uani 1 1 d .
H34A H -0.0114 0.9362 0.0147 0.026 Uiso 1 1 calc R
H34B H -0.1173 0.9021 0.0478 0.026 Uiso 1 1 calc R
C31 C 0.07045(14) 0.99345(10) 0.10285(4) 0.0140(3) Uani 1 1 d .
C25 C 0.48338(15) 1.04082(12) 0.09820(5) 0.0209(3) Uani 1 1 d .
H25A H 0.4706 1.0954 0.1191 0.025 Uiso 1 1 calc R
H25B H 0.5736 1.0381 0.0913 0.025 Uiso 1 1 calc R
C17 C -0.00236(16) 0.55694(12) 0.24551(5) 0.0207(3) Uani 1 1 d .
H17A H 0.0560 0.5935 0.2271 0.031 Uiso 1 1 calc R
H17B H 0.0437 0.5073 0.2623 0.031 Uiso 1 1 calc R
H17C H -0.0442 0.6039 0.2648 0.031 Uiso 1 1 calc R
C21 C -0.22303(14) 0.20717(11) 0.19069(5) 0.0166(3) Uani 1 1 d .
C14 C -0.33524(15) 0.84845(12) 0.26691(5) 0.0213(3) Uani 1 1 d .
H14 H -0.3645 0.8692 0.2397 0.026 Uiso 1 1 calc R
C43 C 0.27481(15) 0.67091(11) 0.13859(5) 0.0186(3) Uani 1 1 d .
C35 C -0.17883(16) 1.01386(13) 0.00640(5) 0.0212(3) Uani 1 1 d .
C26 C 0.44325(14) 0.93915(12) 0.11910(5) 0.0180(3) Uani 1 1 d .
C33 C -0.02357(14) 1.03328(11) 0.06777(5) 0.0175(3) Uani 1 1 d .
H33A H -0.0950 1.0640 0.0830 0.021 Uiso 1 1 calc R
H33B H 0.0194 1.0878 0.0522 0.021 Uiso 1 1 calc R
C7 C -0.04028(13) 0.41460(11) 0.19301(5) 0.0155(3) Uani 1 1 d .
H7A H 0.0325 0.4408 0.1764 0.019 Uiso 1 1 calc R
C42 C 0.20859(14) 0.89194(11) 0.04894(4) 0.0162(3) Uani 1 1 d .
H42A H 0.2918 0.8621 0.0462 0.024 Uiso 1 1 calc R
H42B H 0.1850 0.9235 0.0219 0.024 Uiso 1 1 calc R
H42C H 0.1478 0.8398 0.0561 0.024 Uiso 1 1 calc R
C10 C -0.26757(14) 0.52214(11) 0.15463(5) 0.0146(3) Uani 1 1 d .
C4 C -0.25957(15) 0.38342(12) 0.09029(5) 0.0186(3) Uani 1 1 d .
C39 C -0.12127(14) 0.91201(12) 0.14314(5) 0.0177(3) Uani 1 1 d .
H39A H -0.1251 0.9677 0.1634 0.027 Uiso 1 1 calc R
H39B H -0.1493 0.8506 0.1572 0.027 Uiso 1 1 calc R
H39C H -0.1756 0.9262 0.1187 0.027 Uiso 1 1 calc R
C24 C 0.40873(15) 1.06530(12) 0.05676(5) 0.0212(3) Uani 1 1 d .
H24A H 0.4386 1.1293 0.0447 0.025 Uiso 1 1 calc R
H24B H 0.4231 1.0122 0.0353 0.025 Uiso 1 1 calc R
C13 C -0.30325(14) 0.74642(12) 0.27979(5) 0.0181(3) Uani 1 1 d .
C29 C 0.10456(14) 0.87369(11) 0.16580(4) 0.0145(3) Uani 1 1 d .
H29 H 0.1069 0.9329 0.1853 0.017 Uiso 1 1 calc R
C38 C -0.30192(17) 0.98842(16) 0.00184(5) 0.0303(4) Uani 1 1 d .
H38 H -0.3400 0.9330 0.0156 0.036 Uiso 1 1 calc R
C32 C 0.21043(14) 0.97331(11) 0.08553(4) 0.0135(3) Uani 1 1 d .
C30 C 0.01653(14) 0.89840(11) 0.12730(5) 0.0146(3) Uani 1 1 d .
H30 H 0.0184 0.8404 0.1072 0.017 Uiso 1 1 calc R
C19 C -0.36811(16) 0.30752(13) 0.09983(5) 0.0238(3) Uani 1 1 d .
H19A H -0.4397 0.3435 0.1118 0.036 Uiso 1 1 calc R
H19B H -0.3390 0.2573 0.1203 0.036 Uiso 1 1 calc R
H19C H -0.3932 0.2744 0.0733 0.036 Uiso 1 1 calc R
C3 C -0.30928(17) 0.46889(12) 0.06054(5) 0.0231(3) Uani 1 1 d .
H3A H -0.2370 0.5039 0.0477 0.028 Uiso 1 1 calc R
H3B H -0.3581 0.4386 0.0371 0.028 Uiso 1 1 calc R
C41 C 0.49747(15) 0.84917(13) 0.09280(5) 0.0219(3) Uani 1 1 d .
H41A H 0.4634 0.7864 0.1039 0.033 Uiso 1 1 calc R
H41B H 0.5887 0.8484 0.0953 0.033 Uiso 1 1 calc R
H41C H 0.4741 0.8566 0.0628 0.033 Uiso 1 1 calc R
C11 C -0.22538(15) 0.66960(11) 0.21016(5) 0.0168(3) Uani 1 1 d .
H11A H -0.1549 0.7139 0.2180 0.020 Uiso 1 1 calc R
H11B H -0.2784 0.7073 0.1899 0.020 Uiso 1 1 calc R
C40 C 0.50599(15) 0.93334(14) 0.16448(5) 0.0253(3) Uani 1 1 d .
H40A H 0.4680 0.9833 0.1833 0.038 Uiso 1 1 calc R
H40B H 0.5958 0.9466 0.1619 0.038 Uiso 1 1 calc R
H40C H 0.4932 0.8665 0.1765 0.038 Uiso 1 1 calc R
C16 C -0.26524(17) 0.75350(13) 0.32164(5) 0.0231(3) Uani 1 1 d .
H16 H -0.2381 0.6987 0.3385 0.028 Uiso 1 1 calc R
C5 C -0.19370(13) 0.43516(11) 0.13049(4) 0.0140(3) Uani 1 1 d .
H5 H -0.1209 0.4709 0.1175 0.017 Uiso 1 1 calc R
C23 C 0.26638(15) 1.07303(11) 0.06674(5) 0.0177(3) Uani 1 1 d .
H23A H 0.2211 1.0903 0.0402 0.021 Uiso 1 1 calc R
H23B H 0.2527 1.1278 0.0874 0.021 Uiso 1 1 calc R
C2 C -0.39233(17) 0.54645(13) 0.08383(5) 0.0259(4) Uani 1 1 d .
H2A H -0.4663 0.5127 0.0961 0.031 Uiso 1 1 calc R
H2B H -0.4220 0.5972 0.0632 0.031 Uiso 1 1 calc R
C15 C -0.31462(15) 0.90841(12) 0.30184(5) 0.0217(3) Uani 1 1 d .
H15 H -0.3279 0.9785 0.3024 0.026 Uiso 1 1 calc R
C20 C -0.38362(14) 0.48550(11) 0.18136(5) 0.0176(3) Uani 1 1 d .
H20A H -0.3548 0.4577 0.2085 0.026 Uiso 1 1 calc R
H20B H -0.4287 0.4340 0.1653 0.026 Uiso 1 1 calc R
H20C H -0.4395 0.5421 0.1868 0.026 Uiso 1 1 calc R
C44 C 0.23476(18) 0.58615(12) 0.10894(5) 0.0255(3) Uani 1 1 d .
H44A H 0.1446 0.5752 0.1117 0.038 Uiso 1 1 calc R
H44B H 0.2795 0.5249 0.1167 0.038 Uiso 1 1 calc R
H44C H 0.2546 0.6041 0.0794 0.038 Uiso 1 1 calc R
C37 C -0.2760(2) 1.12297(15) -0.03839(6) 0.0330(4) Uani 1 1 d .
H37 H -0.2919 1.1769 -0.0573 0.040 Uiso 1 1 calc R
C12 C -0.30524(16) 0.65198(12) 0.25181(5) 0.0209(3) Uani 1 1 d .
H12A H -0.3925 0.6357 0.2439 0.025 Uiso 1 1 calc R
H12B H -0.2705 0.5949 0.2680 0.025 Uiso 1 1 calc R
C36 C -0.16231(18) 1.10294(13) -0.02016(6) 0.0273(4) Uani 1 1 d .
H36 H -0.0873 1.1397 -0.0240 0.033 Uiso 1 1 calc R
C22 C -0.32315(17) 0.16806(13) 0.22116(6) 0.0258(3) Uani 1 1 d .
H22A H -0.3031 0.1888 0.2503 0.039 Uiso 1 1 calc R
H22B H -0.3259 0.0950 0.2197 0.039 Uiso 1 1 calc R
H22C H -0.4047 0.1953 0.2130 0.039 Uiso 1 1 calc R
C18 C -0.15667(17) 0.32437(13) 0.06434(5) 0.0256(3) Uani 1 1 d .
H18A H -0.1323 0.2644 0.0802 0.038 Uiso 1 1 calc R
H18B H -0.0834 0.3672 0.0602 0.038 Uiso 1 1 calc R
H18C H -0.1906 0.3049 0.0365 0.038 Uiso 1 1 calc R

loop_
_atom_site_aniso_label
_atom_site_aniso_U_11
_atom_site_aniso_U_22
_atom_site_aniso_U_33
_atom_site_aniso_U_23
_atom_site_aniso_U_13
_atom_site_aniso_U_12
O6 0.0193(5) 0.0139(5) 0.0136(5) 0.0000(4) 0.0004(4) 0.0012(4)
O8 0.0178(5) 0.0140(5) 0.0174(5) -0.0028(4) 0.0014(4) 0.0006(4)
O2 0.0166(5) 0.0228(6) 0.0161(5) 0.0039(4) 0.0011(4) 0.0058(4)
O3 0.0183(5) 0.0152(5) 0.0155(5) -0.0008(4) 0.0032(4) -0.0052(4)
O7 0.0238(5) 0.0157(5) 0.0133(5) 0.0010(4) 0.0034(4) -0.0052(4)
O1 0.0172(5) 0.0140(5) 0.0161(5) 0.0015(4) 0.0024(4) 0.0003(4)
O4 0.0292(6) 0.0245(6) 0.0200(5) -0.0056(5) 0.0021(5) -0.0016(5)
C6 0.0155(6) 0.0137(6) 0.0146(6) -0.0002(5) 0.0042(5) 0.0007(5)
O9 0.0234(6) 0.0601(9) 0.0271(6) 0.0018(6) -0.0051(5) 0.0121(6)
O5 0.0275(6) 0.0153(5) 0.0292(6) -0.0013(4) 0.0048(5) 0.0033(5)
C9 0.0145(6) 0.0142(6) 0.0140(6) 0.0007(5) 0.0025(5) -0.0008(5)
C8 0.0148(7) 0.0164(7) 0.0125(6) 0.0004(5) 0.0010(5) -0.0016(6)
O10 0.0353(6) 0.0206(5) 0.0234(6) 0.0033(4) -0.0044(5) 0.0080(5)
C1 0.0250(8) 0.0165(7) 0.0211(7) 0.0009(6) -0.0063(6) 0.0028(6)
C27 0.0140(7) 0.0156(6) 0.0123(6) -0.0009(5) 0.0002(5) 0.0007(5)
C28 0.0173(7) 0.0141(6) 0.0119(6) -0.0010(5) -0.0007(5) 0.0015(5)
C34 0.0227(8) 0.0219(7) 0.0204(7) -0.0033(6) -0.0042(6) 0.0029(6)
C31 0.0160(7) 0.0129(6) 0.0133(6) -0.0015(5) -0.0008(5) 0.0003(5)
C25 0.0154(7) 0.0244(8) 0.0230(8) 0.0017(6) 0.0019(6) -0.0049(6)
C17 0.0227(7) 0.0223(7) 0.0172(7) -0.0004(6) -0.0034(6) -0.0040(6)
C21 0.0191(7) 0.0157(7) 0.0149(6) 0.0003(5) -0.0025(6) -0.0002(6)
C14 0.0211(7) 0.0201(7) 0.0226(7) -0.0017(6) -0.0035(6) 0.0044(6)
C43 0.0206(7) 0.0178(7) 0.0173(7) 0.0020(6) 0.0068(6) 0.0016(6)
C35 0.0218(8) 0.0277(8) 0.0140(7) -0.0045(6) 0.0006(6) 0.0043(6)
C26 0.0141(7) 0.0231(7) 0.0169(7) 0.0020(6) -0.0009(5) -0.0015(6)
C33 0.0181(7) 0.0158(7) 0.0186(7) 0.0008(6) -0.0017(6) 0.0024(6)
C7 0.0141(6) 0.0179(7) 0.0145(6) 0.0030(6) 0.0007(5) 0.0012(5)
C42 0.0179(7) 0.0182(7) 0.0124(6) 0.0000(5) 0.0009(5) 0.0018(6)
C10 0.0150(6) 0.0127(6) 0.0161(6) -0.0004(5) -0.0004(5) 0.0001(5)
C4 0.0239(8) 0.0170(7) 0.0148(7) -0.0025(6) -0.0014(6) -0.0019(6)
C39 0.0164(7) 0.0168(7) 0.0201(7) 0.0005(5) 0.0021(6) -0.0014(5)
C24 0.0212(7) 0.0206(7) 0.0217(7) 0.0049(6) 0.0050(6) -0.0039(6)
C13 0.0155(7) 0.0176(7) 0.0212(7) -0.0017(6) 0.0058(6) -0.0010(6)
C29 0.0180(7) 0.0125(6) 0.0130(6) -0.0013(5) 0.0012(5) -0.0021(5)
C38 0.0222(8) 0.0496(11) 0.0192(8) 0.0036(7) 0.0000(6) 0.0022(8)
C32 0.0149(7) 0.0125(6) 0.0131(6) 0.0014(5) -0.0002(5) -0.0010(5)
C30 0.0149(6) 0.0139(6) 0.0149(6) -0.0022(5) 0.0004(5) -0.0013(5)
C19 0.0293(8) 0.0219(8) 0.0201(7) -0.0019(6) -0.0062(6) -0.0081(7)
C3 0.0301(8) 0.0243(7) 0.0148(7) 0.0018(6) -0.0066(6) -0.0045(7)
C41 0.0154(7) 0.0247(8) 0.0257(8) 0.0031(6) 0.0025(6) 0.0024(6)
C11 0.0198(7) 0.0136(6) 0.0172(7) -0.0013(5) 0.0015(6) -0.0023(6)
C40 0.0163(7) 0.0380(9) 0.0216(8) 0.0022(7) -0.0041(6) -0.0042(7)
C16 0.0292(8) 0.0201(7) 0.0200(7) 0.0012(6) 0.0047(6) -0.0001(7)
C5 0.0148(6) 0.0141(6) 0.0132(6) 0.0000(5) 0.0002(5) -0.0024(5)
C23 0.0208(7) 0.0161(7) 0.0161(6) 0.0023(6) 0.0016(5) -0.0005(6)
C2 0.0291(8) 0.0248(8) 0.0239(8) 0.0035(6) -0.0110(7) 0.0032(7)
C15 0.0185(7) 0.0176(7) 0.0292(8) -0.0041(6) 0.0017(6) 0.0024(6)
C20 0.0139(7) 0.0152(6) 0.0236(7) -0.0033(6) 0.0006(6) 0.0000(5)
C44 0.0367(9) 0.0169(7) 0.0228(7) -0.0009(6) 0.0034(7) 0.0021(7)
C37 0.0391(10) 0.0353(9) 0.0247(8) 0.0002(7) -0.0059(8) 0.0108(8)
C12 0.0245(8) 0.0162(7) 0.0220(7) -0.0038(6) 0.0091(6) -0.0034(6)
C36 0.0311(9) 0.0266(8) 0.0243(8) -0.0006(7) -0.0053(7) 0.0030(7)
C22 0.0311(8) 0.0198(7) 0.0265(8) 0.0044(6) 0.0054(7) -0.0045(7)
C18 0.0341(9) 0.0260(8) 0.0166(7) -0.0050(6) -0.0002(6) 0.0003(7)

loop_
_atom_type_symbol
_atom_type_description
_atom_type_scat_dispersion_real
_atom_type_scat_dispersion_imag
_atom_type_scat_source
C C 0.0181 0.0091 'International Tables Vol C Tables 4.2.6.8 and 6.1.1.4'
H H 0.0000 0.0000 'International Tables Vol C Tables 4.2.6.8 and 6.1.1.4'
O O 0.0492 0.0322 'International Tables Vol C Tables 4.2.6.8 and 6.1.1.4'

loop_
_geom_angle_atom_site_label_1
_geom_angle_atom_site_label_2
_geom_angle_atom_site_label_3
_geom_angle
C43 O6 C28 119.27(11)
C31 O8 H8 109.5
C7 O2 H2 109.5
C9 O3 H3 109.5
C29 O7 H7 109.5
C21 O1 C6 118.00(11)
C15 O4 C16 106.12(12)
O1 C6 H6 109.2
O1 C6 C7 106.74(11)
O1 C6 C5 110.98(11)
C7 C6 H6 109.2
C7 C6 C5 111.35(12)
C5 C6 H6 109.2
C37 O9 C38 105.51(14)
O3 C9 C8 107.83(11)
O3 C9 C10 105.14(11)
O3 C9 C11 107.23(11)
C8 C9 C10 112.13(11)
C11 C9 C8 110.27(11)
C11 C9 C10 113.83(12)
C9 C8 H8A 108.1
C17 C8 C9 111.73(12)
C17 C8 H8A 108.1
C7 C8 C9 111.14(11)
C7 C8 H8A 108.1
C7 C8 C17 109.61(12)
H1A C1 H1B 107.8
C10 C1 H1A 109.1
C10 C1 H1B 109.1
C2 C1 H1A 109.1
C2 C1 H1B 109.1
C2 C1 C10 112.67(12)
C28 C27 H27 103.1
C28 C27 C26 114.66(12)
C28 C27 C32 112.99(11)
C26 C27 H27 103.1
C32 C27 H27 103.1
C32 C27 C26 117.29(11)
O6 C28 C27 111.76(11)
O6 C28 H28 109.4
O6 C28 C29 106.27(11)
C27 C28 H28 109.4
C27 C28 C29 110.50(11)
C29 C28 H28 109.4
H34A C34 H34B 108.1
C35 C34 H34A 109.5
C35 C34 H34B 109.5
C35 C34 C33 110.78(13)
C33 C34 H34A 109.5
C33 C34 H34B 109.5
O8 C31 C33 105.38(11)
O8 C31 C32 104.72(11)
O8 C31 C30 108.58(11)
C33 C31 C32 114.29(11)
C33 C31 C30 111.92(12)
C30 C31 C32 111.36(11)
H25A C25 H25B 107.8
C26 C25 H25A 109.0
C26 C25 H25B 109.0
C24 C25 H25A 109.0
C24 C25 H25B 109.0
C24 C25 C26 112.94(13)
C8 C17 H17A 109.5
C8 C17 H17B 109.5
C8 C17 H17C 109.5
H17A C17 H17B 109.5
H17A C17 H17C 109.5
H17B C17 H17C 109.5
O1 C21 C22 110.68(13)
O5 C21 O1 124.52(14)
O5 C21 C22 124.79(14)
C13 C14 H14 126.7
C15 C14 H14 126.7
C15 C14 C13 106.65(14)
O6 C43 C44 109.85(13)
O10 C43 O6 124.45(14)
O10 C43 C44 125.69(14)
C38 C35 C34 127.56(16)
C38 C35 C36 105.02(16)
C36 C35 C34 127.42(16)
C25 C26 C27 107.82(12)
C25 C26 C41 110.13(12)
C25 C26 C40 107.66(13)
C41 C26 C27 116.79(13)
C41 C26 C40 106.22(13)
C40 C26 C27 107.87(12)
C34 C33 C31 120.67(12)
C34 C33 H33A 107.2
C34 C33 H33B 107.2
C31 C33 H33A 107.2
C31 C33 H33B 107.2
H33A C33 H33B 106.8
O2 C7 C6 108.77(12)
O2 C7 C8 108.33(11)
O2 C7 H7A 108.8
C6 C7 H7A 108.8
C8 C7 C6 113.31(12)
C8 C7 H7A 108.8
H42A C42 H42B 109.5
H42A C42 H42C 109.5
H42B C42 H42C 109.5
C32 C42 H42A 109.5
C32 C42 H42B 109.5
C32 C42 H42C 109.5
C1 C10 C9 109.06(11)
C1 C10 C5 107.93(12)
C5 C10 C9 107.10(11)
C20 C10 C9 110.27(11)
C20 C10 C1 107.85(12)
C20 C10 C5 114.52(11)
C19 C4 C5 117.03(12)
C19 C4 C18 106.83(13)
C3 C4 C19 109.52(13)
C3 C4 C5 107.58(12)
C3 C4 C18 107.12(13)
C18 C4 C5 108.37(13)
H39A C39 H39B 109.5
H39A C39 H39C 109.5
H39B C39 H39C 109.5
C30 C39 H39A 109.5
C30 C39 H39B 109.5
C30 C39 H39C 109.5
C25 C24 H24A 109.6
C25 C24 H24B 109.6
H24A C24 H24B 108.1
C23 C24 C25 110.29(12)
C23 C24 H24A 109.6
C23 C24 H24B 109.6
C14 C13 C12 127.24(14)
C16 C13 C14 105.53(14)
C16 C13 C12 127.16(15)
O7 C29 C28 108.46(11)
O7 C29 H29 108.6
O7 C29 C30 111.32(11)
C28 C29 H29 108.6
C28 C29 C30 111.29(11)
C30 C29 H29 108.6
O9 C38 H38 124.1
C35 C38 O9 111.82(17)
C35 C38 H38 124.1
C27 C32 C31 107.32(11)
C42 C32 C27 113.34(11)
C42 C32 C31 110.32(11)
C23 C32 C27 107.72(11)
C23 C32 C31 109.65(11)
C23 C32 C42 108.42(11)
C31 C30 H30 108.0
C39 C30 C31 113.61(12)
C39 C30 C29 110.23(12)
C39 C30 H30 108.0
C29 C30 C31 108.78(11)
C29 C30 H30 108.0
C4 C19 H19A 109.5
C4 C19 H19B 109.5
C4 C19 H19C 109.5
H19A C19 H19B 109.5
H19A C19 H19C 109.5
H19B C19 H19C 109.5
C4 C3 H3A 108.8
C4 C3 H3B 108.8
H3A C3 H3B 107.7
C2 C3 C4 113.73(13)
C2 C3 H3A 108.8
C2 C3 H3B 108.8
C26 C41 H41A 109.5
C26 C41 H41B 109.5
C26 C41 H41C 109.5
H41A C41 H41B 109.5
H41A C41 H41C 109.5
H41B C41 H41C 109.5
C9 C11 H11A 107.3
C9 C11 H11B 107.3
H11A C11 H11B 106.9
C12 C11 C9 120.25(12)
C12 C11 H11A 107.3
C12 C11 H11B 107.3
C26 C40 H40A 109.5
C26 C40 H40B 109.5
C26 C40 H40C 109.5
H40A C40 H40B 109.5
H40A C40 H40C 109.5
H40B C40 H40C 109.5
O4 C16 H16 124.6
C13 C16 O4 110.88(14)
C13 C16 H16 124.6
C6 C5 C10 112.50(11)
C6 C5 C4 114.16(12)
C6 C5 H5 103.2
C10 C5 C4 118.07(12)
C10 C5 H5 103.2
C4 C5 H5 103.2
C24 C23 C32 112.95(13)
C24 C23 H23A 109.0
C24 C23 H23B 109.0
C32 C23 H23A 109.0
C32 C23 H23B 109.0
H23A C23 H23B 107.8
C1 C2 H2A 109.7
C1 C2 H2B 109.7
C3 C2 C1 110.04(14)
C3 C2 H2A 109.7
C3 C2 H2B 109.7
H2A C2 H2B 108.2
O4 C15 H15 124.6
C14 C15 O4 110.81(14)
C14 C15 H15 124.6
C10 C20 H20A 109.5
C10 C20 H20B 109.5
C10 C20 H20C 109.5
H20A C20 H20B 109.5
H20A C20 H20C 109.5
H20B C20 H20C 109.5
C43 C44 H44A 109.5
C43 C44 H44B 109.5
C43 C44 H44C 109.5
H44A C44 H44B 109.5
H44A C44 H44C 109.5
H44B C44 H44C 109.5
O9 C37 H37 124.6
C36 C37 O9 110.83(16)
C36 C37 H37 124.6
C13 C12 C11 109.99(12)
C13 C12 H12A 109.7
C13 C12 H12B 109.7
C11 C12 H12A 109.7
C11 C12 H12B 109.7
H12A C12 H12B 108.2
C35 C36 H36 126.6
C37 C36 C35 106.81(17)
C37 C36 H36 126.6
C21 C22 H22A 109.5
C21 C22 H22B 109.5
C21 C22 H22C 109.5
H22A C22 H22B 109.5
H22A C22 H22C 109.5
H22B C22 H22C 109.5
C4 C18 H18A 109.5
C4 C18 H18B 109.5
C4 C18 H18C 109.5
H18A C18 H18B 109.5
H18A C18 H18C 109.5
H18B C18 H18C 109.5

loop_
_geom_bond_atom_site_label_1
_geom_bond_atom_site_label_2
_geom_bond_distance
O6 C28 1.4585(16)
O6 C43 1.3440(18)
O8 H8 0.8200
O8 C31 1.4481(16)
O2 H2 0.8200
O2 C7 1.4426(17)
O3 H3 0.8200
O3 C9 1.4416(16)
O7 H7 0.8200
O7 C29 1.4335(16)
O1 C6 1.4607(17)
O1 C21 1.3345(18)
O4 C16 1.375(2)
O4 C15 1.356(2)
C6 H6 0.9800
C6 C7 1.524(2)
C6 C5 1.5274(19)
O9 C38 1.369(2)
O9 C37 1.358(3)
O5 C21 1.2060(19)
C9 C8 1.5589(19)
C9 C10 1.5753(19)
C9 C11 1.5476(19)
C8 H8A 0.9800
C8 C17 1.537(2)
C8 C7 1.5209(19)
O10 C43 1.207(2)
C1 H1A 0.9700
C1 H1B 0.9700
C1 C10 1.5469(19)
C1 C2 1.528(2)
C27 H27 0.9800
C27 C28 1.5218(19)
C27 C26 1.5756(19)
C27 C32 1.5710(19)
C28 H28 0.9800
C28 C29 1.5251(19)
C34 H34A 0.9700
C34 H34B 0.9700
C34 C35 1.505(2)
C34 C33 1.538(2)
C31 C33 1.5512(19)
C31 C32 1.5830(19)
C31 C30 1.5613(19)
C25 H25A 0.9700
C25 H25B 0.9700
C25 C26 1.539(2)
C25 C24 1.529(2)
C17 H17A 0.9600
C17 H17B 0.9600
C17 H17C 0.9600
C21 C22 1.497(2)
C14 H14 0.9300
C14 C13 1.435(2)
C14 C15 1.348(2)
C43 C44 1.497(2)
C35 C38 1.340(3)
C35 C36 1.436(2)
C26 C41 1.539(2)
C26 C40 1.544(2)
C33 H33A 0.9700
C33 H33B 0.9700
C7 H7A 0.9800
C42 H42A 0.9600
C42 H42B 0.9600
C42 H42C 0.9600
C42 C32 1.5503(19)
C10 C5 1.5656(19)
C10 C20 1.544(2)
C4 C19 1.540(2)
C4 C3 1.537(2)
C4 C5 1.5697(19)
C4 C18 1.549(2)
C39 H39A 0.9600
C39 H39B 0.9600
C39 H39C 0.9600
C39 C30 1.535(2)
C24 H24A 0.9700
C24 H24B 0.9700
C24 C23 1.527(2)
C13 C16 1.350(2)
C13 C12 1.508(2)
C29 H29 0.9800
C29 C30 1.5350(19)
C38 H38 0.9300
C32 C23 1.5451(19)
C30 H30 0.9800
C19 H19A 0.9600
C19 H19B 0.9600
C19 H19C 0.9600
C3 H3A 0.9700
C3 H3B 0.9700
C3 C2 1.518(2)
C41 H41A 0.9600
C41 H41B 0.9600
C41 H41C 0.9600
C11 H11A 0.9700
C11 H11B 0.9700
C11 C12 1.547(2)
C40 H40A 0.9600
C40 H40B 0.9600
C40 H40C 0.9600
C16 H16 0.9300
C5 H5 0.9800
C23 H23A 0.9700
C23 H23B 0.9700
C2 H2A 0.9700
C2 H2B 0.9700
C15 H15 0.9300
C20 H20A 0.9600
C20 H20B 0.9600
C20 H20C 0.9600
C44 H44A 0.9600
C44 H44B 0.9600
C44 H44C 0.9600
C37 H37 0.9300
C37 C36 1.343(3)
C12 H12A 0.9700
C12 H12B 0.9700
C36 H36 0.9300
C22 H22A 0.9600
C22 H22B 0.9600
C22 H22C 0.9600
C18 H18A 0.9600
C18 H18B 0.9600
C18 H18C 0.9600

loop_
_geom_torsion_atom_site_label_1
_geom_torsion_atom_site_label_2
_geom_torsion_atom_site_label_3
_geom_torsion_atom_site_label_4
_geom_torsion
O6 C28 C29 O7 60.03(13)
O6 C28 C29 C30 -62.75(14)
O8 C31 C33 C34 -169.76(13)
O8 C31 C32 C27 60.96(13)
O8 C31 C32 C42 -175.12(11)
O8 C31 C32 C23 -55.78(13)
O8 C31 C30 C39 67.68(15)
O8 C31 C30 C29 -55.50(14)
O3 C9 C8 C17 62.43(15)
O3 C9 C8 C7 -60.36(14)
O3 C9 C10 C1 -55.99(14)
O3 C9 C10 C5 60.57(13)
O3 C9 C10 C20 -174.24(11)
O3 C9 C11 C12 -164.15(13)
O7 C29 C30 C31 179.36(11)
O7 C29 C30 C39 54.18(15)
O1 C6 C7 O2 52.80(14)
O1 C6 C7 C8 -67.75(14)
O1 C6 C5 C10 61.86(15)
O1 C6 C5 C4 -76.22(14)
C6 O1 C21 O5 -4.2(2)
C6 O1 C21 C22 177.28(12)
O9 C37 C36 C35 0.2(2)
C9 C8 C7 O2 -173.24(11)
C9 C8 C7 C6 -52.44(15)
C9 C10 C5 C6 57.58(14)
C9 C10 C5 C4 -166.13(11)
C9 C11 C12 C13 156.64(13)
C8 C9 C10 C1 -172.89(11)
C8 C9 C10 C5 -56.33(14)
C8 C9 C10 C20 68.87(15)
C8 C9 C11 C12 -47.01(18)
C1 C10 C5 C6 174.88(12)
C1 C10 C5 C4 -48.83(16)
C27 C28 C29 O7 -178.55(11)
C27 C28 C29 C30 58.67(15)
C27 C32 C23 C24 53.27(15)
C28 O6 C43 O10 -11.6(2)
C28 O6 C43 C44 169.38(12)
C28 C27 C26 C25 -173.88(12)
C28 C27 C26 C41 61.57(17)
C28 C27 C26 C40 -57.88(16)
C28 C27 C32 C31 55.32(14)
C28 C27 C32 C42 -66.74(15)
C28 C27 C32 C23 173.32(11)
C28 C29 C30 C31 -59.51(14)
C28 C29 C30 C39 175.30(12)
C34 C35 C38 O9 -179.77(15)
C34 C35 C36 C37 179.68(15)
C31 C32 C23 C24 169.75(12)
C25 C24 C23 C32 -60.14(17)
C17 C8 C7 O2 62.76(15)
C17 C8 C7 C6 -176.44(11)
C21 O1 C6 C7 -109.93(13)
C21 O1 C6 C5 128.57(13)
C14 C13 C16 O4 0.43(18)
C14 C13 C12 C11 53.2(2)
C43 O6 C28 C27 132.99(13)
C43 O6 C28 C29 -106.40(14)
C35 C34 C33 C31 173.50(13)
C26 C27 C28 O6 -77.14(15)
C26 C27 C28 C29 164.74(11)
C26 C27 C32 C31 -167.87(12)
C26 C27 C32 C42 70.07(16)
C26 C27 C32 C23 -49.87(16)
C26 C25 C24 C23 60.24(18)
C33 C34 C35 C38 -120.46(18)
C33 C34 C35 C36 59.7(2)
C33 C31 C32 C27 175.75(11)
C33 C31 C32 C42 -60.33(15)
C33 C31 C32 C23 59.02(15)
C33 C31 C30 C39 -48.22(16)
C33 C31 C30 C29 -171.41(11)
C7 C6 C5 C10 -56.90(15)
C7 C6 C5 C4 165.03(12)
C42 C32 C23 C24 -69.75(15)
C10 C9 C8 C17 177.70(12)
C10 C9 C8 C7 54.91(15)
C10 C9 C11 C12 80.01(17)
C10 C1 C2 C3 -60.26(18)
C4 C3 C2 C1 60.57(18)
C24 C25 C26 C27 -53.32(17)
C24 C25 C26 C41 75.14(16)
C24 C25 C26 C40 -169.46(13)
C13 C14 C15 O4 -0.01(19)
C38 O9 C37 C36 -0.2(2)
C38 C35 C36 C37 -0.22(19)
C32 C27 C28 O6 60.84(15)
C32 C27 C28 C29 -57.27(15)
C32 C27 C26 C25 50.01(17)
C32 C27 C26 C41 -74.54(17)
C32 C27 C26 C40 166.01(13)
C32 C31 C33 C34 75.83(17)
C32 C31 C30 C39 -177.53(11)
C32 C31 C30 C29 59.28(14)
C30 C31 C33 C34 -51.92(18)
C30 C31 C32 C27 -56.20(14)
C30 C31 C32 C42 67.72(14)
C30 C31 C32 C23 -172.94(11)
C19 C4 C3 C2 75.57(17)
C19 C4 C5 C6 60.25(17)
C19 C4 C5 C10 -75.36(17)
C3 C4 C5 C6 -176.04(12)
C3 C4 C5 C10 48.36(17)
C11 C9 C8 C17 -54.35(15)
C11 C9 C8 C7 -177.14(12)
C11 C9 C10 C1 61.07(15)
C11 C9 C10 C5 177.63(11)
C11 C9 C10 C20 -57.18(15)
C16 O4 C15 C14 0.26(18)
C16 C13 C12 C11 -123.39(17)
C5 C6 C7 O2 174.06(11)
C5 C6 C7 C8 53.52(15)
C5 C4 C3 C2 -52.60(17)
C2 C1 C10 C9 168.85(13)
C2 C1 C10 C5 52.83(17)
C2 C1 C10 C20 -71.39(16)
C15 O4 C16 C13 -0.44(18)
C15 C14 C13 C16 -0.25(18)
C15 C14 C13 C12 -177.45(15)
C20 C10 C5 C6 -65.01(16)
C20 C10 C5 C4 71.29(16)
C37 O9 C38 C35 0.0(2)
C12 C13 C16 O4 177.63(14)
C36 C35 C38 O9 0.1(2)
C18 C4 C3 C2 -168.92(14)
C18 C4 C5 C6 -60.54(16)
C18 C4 C5 C10 163.85(12)
